data_4036248
loop_
_publ_author_name
'H\"acker, Christine'
'Plietker, Bernd'

_publ_section_title
;
 General Stereodivergent Enantioselective Total Synthetic Approach toward
 Macrosphelides A-G and M.
;
_journal_issue 16
_journal_name_full 'The Journal of organic chemistry'
_journal_page_first 8055
_journal_page_last 8064
_journal_paper_doi 10.1021/acs.joc.5b01171
_journal_volume 80
_journal_year 2015
_chemical_absolute_configuration ad
_chemical_formula_moiety 'C16 H22 O7, 0.125(H2 O)'
_chemical_formula_sum 'C16 H22.25 O7.13'
_chemical_formula_weight 328.59
_space_group_IT_number 19
_space_group_name_Hall 'P 2ac 2ab'
_space_group_name_H-M_alt 'P 21 21 21'
_symmetry_cell_setting orthorhombic
_symmetry_space_group_name_Hall 'P 2ac 2ab'
_symmetry_space_group_name_H-M 'P 21 21 21'
_atom_sites_solution_hydrogens geom
_atom_sites_solution_primary direct
_atom_sites_solution_secondary difmap
_audit_creation_method SHELXL-97
_cell_angle_alpha 90.00
_cell_angle_beta 90.00
_cell_angle_gamma 90.00
_cell_formula_units_Z 4
_cell_length_a 5.8884(7)
_cell_length_b 14.8186(16)
_cell_length_c 19.816(2)
_cell_measurement_reflns_used 2511
_cell_measurement_temperature 100(2)
_cell_measurement_theta_max 66.07
_cell_measurement_theta_min 3.72
_cell_volume 1729.1(3)
_computing_cell_refinement 'Bruker APEXII Software Suite, 2008'
_computing_data_collection 'Bruker APEXII Software Suite, 2008'
_computing_data_reduction 'Bruker APEXII Software Suite, 2008'
_computing_molecular_graphics 'SHELXTL-plus, XP (Sheldrick, 1991)'
_computing_structure_refinement 'SHELXL-97 (Sheldrick, 1997)'
_computing_structure_solution 'SHELXS-97 (Sheldrick, 1990)'
_diffrn_ambient_temperature 100(2)
_diffrn_measured_fraction_theta_full 0.983
_diffrn_measured_fraction_theta_max 0.983
_diffrn_measurement_device_type 'Bruker KAPPA APEXII Duo'
_diffrn_measurement_method 'Omega + Phi Scans'
_diffrn_radiation_monochromator Triumph
_diffrn_radiation_source I\mS
_diffrn_radiation_type CuK\a
_diffrn_radiation_wavelength 1.54178
_diffrn_reflns_av_R_equivalents 0.0529
_diffrn_reflns_av_sigmaI/netI 0.0460
_diffrn_reflns_limit_h_max 6
_diffrn_reflns_limit_h_min -6
_diffrn_reflns_limit_k_max 17
_diffrn_reflns_limit_k_min -9
_diffrn_reflns_limit_l_max 23
_diffrn_reflns_limit_l_min -21
_diffrn_reflns_number 11338
_diffrn_reflns_theta_full 66.07
_diffrn_reflns_theta_max 66.07
_diffrn_reflns_theta_min 3.72
_diffrn_standards_decay_% 0
_diffrn_standards_interval_count 0
_diffrn_standards_number 0
_exptl_absorpt_coefficient_mu 0.837
_exptl_absorpt_correction_T_max 0.7528
_exptl_absorpt_correction_T_min 0.6669
_exptl_absorpt_correction_type multi-scan
_exptl_absorpt_process_details 'Blessing, 1995'
_exptl_crystal_colour colourless
_exptl_crystal_density_diffrn 1.262
_exptl_crystal_density_method 'not measured'
_exptl_crystal_description plates
_exptl_crystal_F_000 701
_exptl_crystal_size_max 0.10
_exptl_crystal_size_mid 0.08
_exptl_crystal_size_min 0.03
_refine_diff_density_max 0.147
_refine_diff_density_min -0.151
_refine_diff_density_rms 0.038
_refine_ls_abs_structure_details 'Flack H D (1983), Acta Cryst. A39, 876-881'
_refine_ls_abs_structure_Flack 0.01(17)
_refine_ls_extinction_method none
_refine_ls_goodness_of_fit_ref 1.019
_refine_ls_hydrogen_treatment mixed
_refine_ls_matrix_type full
_refine_ls_number_parameters 230
_refine_ls_number_reflns 2918
_refine_ls_number_restraints 10
_refine_ls_restrained_S_all 1.019
_refine_ls_R_factor_all 0.0414
_refine_ls_R_factor_gt 0.0307
_refine_ls_shift/su_max 0.001
_refine_ls_shift/su_mean 0.000
_refine_ls_structure_factor_coef Fsqd
_refine_ls_weighting_details 'calc w=1/[\s^2^(Fo^2^)+(0.0303P)^2^+0.0000P] where P=(Fo^2^+2Fc^2^)/3'
_refine_ls_weighting_scheme calc
_refine_ls_wR_factor_gt 0.0644
_refine_ls_wR_factor_ref 0.0675
_reflns_number_gt 2511
_reflns_number_total 2918
_reflns_threshold_expression >2sigma(I)
_cod_data_source_file jo5b01171_si_004.cif
_cod_data_source_block s2098lc
_cod_database_code 4036248

loop_
_symmetry_equiv_pos_as_xyz
'x, y, z'
'-x+1/2, -y, z+1/2'
'-x, y+1/2, -z+1/2'
'x+1/2, -y+1/2, -z'

loop_
_atom_site_label
_atom_site_type_symbol
_atom_site_fract_x
_atom_site_fract_y
_atom_site_fract_z
_atom_site_U_iso_or_equiv
_atom_site_adp_type
_atom_site_occupancy
_atom_site_symmetry_multiplicity
_atom_site_calc_flag
_atom_site_refinement_flags
O1 O 0.4928(2) 0.38471(8) 0.35759(6) 0.0232(3) Uani 1 1 d .
C1 C 0.6620(3) 0.43848(11) 0.33617(10) 0.0251(4) Uani 1 1 d .
O2 O 0.7984(2) 0.47273(9) 0.37378(7) 0.0412(4) Uani 1 1 d .
C2 C 0.6579(3) 0.45129(12) 0.26264(9) 0.0257(4) Uani 1 1 d .
H2 H 0.7498 0.4978 0.2442 0.031 Uiso 1 1 calc R
O3 O 0.1612(2) 0.33896(8) 0.12811(6) 0.0253(3) Uani 1 1 d .
C3 C 0.5348(3) 0.40234(12) 0.22034(9) 0.0258(4) Uani 1 1 d .
H3 H 0.4384 0.3576 0.2393 0.031 Uiso 1 1 calc R
O4 O 0.3674(3) 0.25708(9) 0.05411(7) 0.0415(4) Uani 1 1 d .
C4 C 0.5349(3) 0.41169(14) 0.14509(9) 0.0285(5) Uani 1 1 d .
H4A H 0.6135 0.3588 0.1254 0.034 Uiso 1 1 calc R
H4B H 0.6231 0.4661 0.1328 0.034 Uiso 1 1 calc R
O5 O 0.0679(2) 0.17923(8) 0.22171(6) 0.0212(3) Uani 1 1 d .
C5 C 0.2992(3) 0.41892(12) 0.11365(9) 0.0252(4) Uani 1 1 d .
H5 H 0.3156 0.4253 0.0636 0.030 Uiso 1 1 calc R
O6 O -0.1840(2) 0.23391(8) 0.29685(6) 0.0256(3) Uani 1 1 d .
C6 C 0.1659(3) 0.49782(12) 0.14020(10) 0.0279(4) Uani 1 1 d .
H6A H 0.0185 0.5006 0.1173 0.042 Uiso 1 1 calc R
H6B H 0.2501 0.5537 0.1317 0.042 Uiso 1 1 calc R
H6C H 0.1421 0.4906 0.1888 0.042 Uiso 1 1 calc R
O7 O 0.5828(2) 0.20807(8) 0.41732(7) 0.0256(3) Uani 1 1 d .
H7 H 0.641(4) 0.2221(16) 0.3804(12) 0.051(8) Uiso 1 1 d .
C7 C 0.2078(4) 0.26375(12) 0.09225(9) 0.0296(5) Uani 1 1 d .
C8 C 0.0346(4) 0.19036(12) 0.10248(9) 0.0304(5) Uani 1 1 d .
H8A H 0.1139 0.1316 0.0993 0.037 Uiso 1 1 calc R
H8B H -0.0747 0.1932 0.0646 0.037 Uiso 1 1 calc R
C9 C -0.1000(3) 0.19098(12) 0.16769(9) 0.0253(4) Uani 1 1 d .
H9 H -0.1771 0.2507 0.1731 0.030 Uiso 1 1 calc R
C10 C -0.2749(3) 0.11653(13) 0.17047(10) 0.0309(5) Uani 1 1 d .
H10A H -0.1991 0.0579 0.1661 0.046 Uiso 1 1 calc R
H10B H -0.3835 0.1242 0.1334 0.046 Uiso 1 1 calc R
H10C H -0.3556 0.1192 0.2137 0.046 Uiso 1 1 calc R
C11 C 0.0060(3) 0.20689(11) 0.28333(9) 0.0204(4) Uani 1 1 d .
C12 C 0.1998(3) 0.20464(11) 0.33036(9) 0.0204(4) Uani 1 1 d .
H12 H 0.3289 0.1689 0.3197 0.024 Uiso 1 1 calc R
C13 C 0.1972(3) 0.25122(11) 0.38688(8) 0.0220(4) Uani 1 1 d .
H13 H 0.0568 0.2774 0.4000 0.026 Uiso 1 1 calc R
C14 C 0.3983(3) 0.26644(11) 0.43242(9) 0.0212(4) Uani 1 1 d .
H14 H 0.3488 0.2535 0.4797 0.025 Uiso 1 1 calc R
C15 C 0.4726(3) 0.36542(11) 0.42937(9) 0.0245(4) Uani 1 1 d .
H15 H 0.6248 0.3719 0.4512 0.029 Uiso 1 1 calc R
C16 C 0.3080(4) 0.43141(12) 0.46113(9) 0.0329(5) Uani 1 1 d .
H16A H 0.3748 0.4920 0.4610 0.049 Uiso 1 1 calc RD
H16B H 0.2764 0.4130 0.5077 0.049 Uiso 1 1 calc R
H16C H 0.1662 0.4320 0.4352 0.049 Uiso 1 1 calc R
O1X O 0.6732(19) 0.5749(7) 0.5107(5) 0.029(2) Uani 0.13 1 d PDU
H1X H 0.69(3) 0.625(2) 0.500(6) 0.043 Uiso 0.13 1 d PD
H2X H 0.714(5) 0.545(7) 0.481(4) 0.043 Uiso 0.13 1 d PD

loop_
_atom_site_aniso_label
_atom_site_aniso_U_11
_atom_site_aniso_U_22
_atom_site_aniso_U_33
_atom_site_aniso_U_23
_atom_site_aniso_U_13
_atom_site_aniso_U_12
O1 0.0244(8) 0.0285(7) 0.0166(6) 0.0012(5) -0.0002(6) -0.0049(5)
C1 0.0254(12) 0.0187(9) 0.0313(11) 0.0034(7) -0.0031(9) -0.0018(8)
O2 0.0442(10) 0.0400(8) 0.0393(9) 0.0075(6) -0.0126(8) -0.0200(7)
C2 0.0224(12) 0.0259(9) 0.0289(11) 0.0078(8) 0.0024(9) -0.0009(8)
O3 0.0311(8) 0.0204(6) 0.0245(7) 0.0016(5) 0.0027(6) 0.0007(5)
C3 0.0230(11) 0.0259(10) 0.0284(10) 0.0076(8) 0.0038(9) 0.0030(8)
O4 0.0591(11) 0.0382(8) 0.0271(8) -0.0002(6) 0.0150(8) 0.0066(7)
C4 0.0264(12) 0.0335(11) 0.0255(10) 0.0074(8) 0.0044(9) 0.0037(8)
O5 0.0240(7) 0.0233(6) 0.0164(6) -0.0011(5) -0.0037(6) 0.0007(5)
C5 0.0270(11) 0.0263(9) 0.0224(10) 0.0065(7) 0.0033(9) -0.0004(8)
O6 0.0217(7) 0.0291(7) 0.0260(7) -0.0012(5) 0.0007(6) 0.0031(5)
C6 0.0256(11) 0.0256(10) 0.0325(11) 0.0039(8) 0.0014(10) -0.0019(8)
O7 0.0265(8) 0.0283(7) 0.0220(8) 0.0015(5) 0.0010(7) 0.0058(5)
C7 0.0434(13) 0.0281(10) 0.0174(10) 0.0030(7) -0.0014(10) 0.0052(9)
C8 0.0481(14) 0.0243(10) 0.0189(10) -0.0001(7) -0.0083(10) 0.0016(9)
C9 0.0307(12) 0.0232(9) 0.0219(10) 0.0016(7) -0.0088(9) 0.0024(8)
C10 0.0314(13) 0.0279(10) 0.0333(11) -0.0036(8) -0.0100(10) -0.0003(8)
C11 0.0284(11) 0.0139(8) 0.0191(9) 0.0013(6) -0.0006(9) -0.0012(7)
C12 0.0200(10) 0.0197(9) 0.0215(9) 0.0017(7) -0.0006(8) 0.0008(7)
C13 0.0203(10) 0.0246(9) 0.0210(9) 0.0030(7) 0.0044(8) -0.0004(7)
C14 0.0226(10) 0.0250(10) 0.0160(9) 0.0001(7) 0.0016(8) 0.0014(7)
C15 0.0305(12) 0.0277(10) 0.0154(9) 0.0023(7) -0.0042(9) 0.0004(8)
C16 0.0515(14) 0.0261(10) 0.0211(10) 0.0002(8) 0.0042(10) 0.0057(9)
O1X 0.035(4) 0.033(4) 0.019(4) 0.000(3) 0.002(4) -0.010(4)

loop_
_atom_type_symbol
_atom_type_description
_atom_type_scat_dispersion_real
_atom_type_scat_dispersion_imag
_atom_type_scat_source
C C 0.0181 0.0091 'International Tables Vol C Tables 4.2.6.8 and 6.1.1.4'
H H 0.0000 0.0000 'International Tables Vol C Tables 4.2.6.8 and 6.1.1.4'
O O 0.0492 0.0322 'International Tables Vol C Tables 4.2.6.8 and 6.1.1.4'

loop_
_geom_angle_atom_site_label_1
_geom_angle_atom_site_label_2
_geom_angle_atom_site_label_3
_geom_angle
C1 O1 C15 119.04(14)
O2 C1 O1 123.18(18)
O2 C1 C2 124.64(18)
O1 C1 C2 112.18(16)
C3 C2 C1 124.45(17)
C3 C2 H2 117.8
C1 C2 H2 117.8
C7 O3 C5 116.86(14)
C2 C3 C4 125.40(18)
C2 C3 H3 117.3
C4 C3 H3 117.3
C3 C4 C5 114.39(15)
C3 C4 H4A 108.7
C5 C4 H4A 108.7
C3 C4 H4B 108.7
C5 C4 H4B 108.7
H4A C4 H4B 107.6
C11 O5 C9 116.47(14)
O3 C5 C6 105.71(14)
O3 C5 C4 111.59(14)
C6 C5 C4 112.76(16)
O3 C5 H5 108.9
C6 C5 H5 108.9
C4 C5 H5 108.9
C5 C6 H6A 109.5
C5 C6 H6B 109.5
H6A C6 H6B 109.5
C5 C6 H6C 109.5
H6A C6 H6C 109.5
H6B C6 H6C 109.5
C14 O7 H7 110.3(16)
O4 C7 O3 123.65(18)
O4 C7 C8 123.48(17)
O3 C7 C8 112.83(17)
C7 C8 C9 117.70(15)
C7 C8 H8A 107.9
C9 C8 H8A 107.9
C7 C8 H8B 107.9
C9 C8 H8B 107.9
H8A C8 H8B 107.2
O5 C9 C10 110.24(14)
O5 C9 C8 105.59(15)
C10 C9 C8 112.53(15)
O5 C9 H9 109.5
C10 C9 H9 109.5
C8 C9 H9 109.5
C9 C10 H10A 109.5
C9 C10 H10B 109.5
H10A C10 H10B 109.5
C9 C10 H10C 109.5
H10A C10 H10C 109.5
H10B C10 H10C 109.5
O6 C11 O5 123.45(16)
O6 C11 C12 125.42(16)
O5 C11 C12 111.06(15)
C13 C12 C11 121.15(17)
C13 C12 H12 119.4
C11 C12 H12 119.4
C12 C13 C14 125.41(17)
C12 C13 H13 117.3
C14 C13 H13 117.3
O7 C14 C13 112.58(14)
O7 C14 C15 110.85(16)
C13 C14 C15 110.15(14)
O7 C14 H14 107.7
C13 C14 H14 107.7
C15 C14 H14 107.7
O1 C15 C16 109.37(14)
O1 C15 C14 104.47(14)
C16 C15 C14 114.77(16)
O1 C15 H15 109.4
C16 C15 H15 109.4
C14 C15 H15 109.4
C15 C16 H16A 109.5
C15 C16 H16B 109.5
H16A C16 H16B 109.5
C15 C16 H16C 109.5
H16A C16 H16C 109.5
H16B C16 H16C 109.5
H1X O1X H2X 108(3)

loop_
_geom_bond_atom_site_label_1
_geom_bond_atom_site_label_2
_geom_bond_distance
O1 C1 1.344(2)
O1 C15 1.456(2)
C1 O2 1.208(2)
C1 C2 1.470(3)
C2 C3 1.325(3)
C2 H2 0.9500
O3 C7 1.350(2)
O3 C5 1.465(2)
C3 C4 1.498(2)
C3 H3 0.9500
O4 C7 1.210(2)
C4 C5 1.525(3)
C4 H4A 0.9900
C4 H4B 0.9900
O5 C11 1.338(2)
O5 C9 1.468(2)
C5 C6 1.503(2)
C5 H5 1.0000
O6 C11 1.218(2)
C6 H6A 0.9800
C6 H6B 0.9800
C6 H6C 0.9800
O7 C14 1.421(2)
O7 H7 0.83(2)
C7 C8 1.505(3)
C8 C9 1.516(3)
C8 H8A 0.9900
C8 H8B 0.9900
C9 C10 1.510(3)
C9 H9 1.0000
C10 H10A 0.9800
C10 H10B 0.9800
C10 H10C 0.9800
C11 C12 1.474(2)
C12 C13 1.316(2)
C12 H12 0.9500
C13 C14 1.506(2)
C13 H13 0.9500
C14 C15 1.532(3)
C14 H14 1.0000
C15 C16 1.514(2)
C15 H15 1.0000
C16 H16A 0.9800
C16 H16B 0.9800
C16 H16C 0.9800
O1X H1X 0.778(11)
O1X H2X 0.777(10)

loop_
_geom_torsion_atom_site_label_1
_geom_torsion_atom_site_label_2
_geom_torsion_atom_site_label_3
_geom_torsion_atom_site_label_4
_geom_torsion
C15 O1 C1 O2 -0.7(3)
C15 O1 C1 C2 -179.84(15)
O2 C1 C2 C3 167.86(19)
O1 C1 C2 C3 -13.0(3)
C1 C2 C3 C4 -177.42(17)
C2 C3 C4 C5 -130.2(2)
C7 O3 C5 C6 160.61(15)
C7 O3 C5 C4 -76.46(19)
C3 C4 C5 O3 -60.1(2)
C3 C4 C5 C6 58.7(2)
C5 O3 C7 O4 6.8(3)
C5 O3 C7 C8 -170.77(14)
O4 C7 C8 C9 157.54(18)
O3 C7 C8 C9 -24.9(2)
C11 O5 C9 C10 -79.76(18)
C11 O5 C9 C8 158.44(14)
C7 C8 C9 O5 -62.22(19)
C7 C8 C9 C10 177.47(16)
C9 O5 C11 O6 5.8(2)
C9 O5 C11 C12 -171.16(13)
O6 C11 C12 C13 -16.0(3)
O5 C11 C12 C13 160.88(16)
C11 C12 C13 C14 -169.04(15)
C12 C13 C14 O7 -14.0(2)
C12 C13 C14 C15 110.32(19)
C1 O1 C15 C16 94.30(19)
C1 O1 C15 C14 -142.37(15)
O7 C14 C15 O1 74.77(18)
C13 C14 C15 O1 -50.51(19)
O7 C14 C15 C16 -165.47(15)
C13 C14 C15 C16 69.2(2)
